data_7032396
loop_
_publ_author_name
'Kumar, Dheeraj'
'Singh, Jatinder'
'Elias, Anil J.'

_publ_section_title
;
 Chiral multidentate oxazoline ligands based on cyclophosphazene cores:
 synthesis, characterization and complexation studies.
;
_journal_issue 37
_journal_name_full 'Dalton transactions (Cambridge, England : 2003)'
_journal_page_first 13899
_journal_page_last 13912
_journal_paper_doi 10.1039/c4dt01741b
_journal_volume 43
_journal_year 2014
_chemical_formula_moiety 'C40 H34 N3 O6 P3'
_chemical_formula_sum 'C40 H34 N3 O6 P3'
_chemical_formula_weight 745.61
_chemical_name_systematic
; 
 ? 
;
_space_group_IT_number 19
_symmetry_cell_setting orthorhombic
_symmetry_space_group_name_Hall 'P 2ac 2ab'
_symmetry_space_group_name_H-M 'P 21 21 21'
_atom_sites_solution_hydrogens geom
_atom_sites_solution_primary direct
_atom_sites_solution_secondary difmap
_audit_creation_method SHELXL-97
_cell_angle_alpha 90.00
_cell_angle_beta 90.00
_cell_angle_gamma 90.00
_cell_formula_units_Z 4
_cell_length_a 10.7552(12)
_cell_length_b 17.317(2)
_cell_length_c 19.938(2)
_cell_measurement_reflns_used 6709
_cell_measurement_temperature 298(2)
_cell_measurement_theta_max 27.49
_cell_measurement_theta_min 2.35
_cell_volume 3713.4(7)
_computing_cell_refinement 'Bruker SMART'
_computing_data_collection 'Bruker SMART'
_computing_data_reduction 'Bruker SAINT'
_computing_molecular_graphics 'Bruker SHELXTL'
_computing_publication_material 'Bruker SHELXTL'
_computing_structure_refinement 'SHELXL-97 (Sheldrick, 1997)'
_computing_structure_solution 'SHELXS-97 (Sheldrick, 1990)'
_diffrn_ambient_temperature 298(2)
_diffrn_measured_fraction_theta_full 1.000
_diffrn_measured_fraction_theta_max 1.000
_diffrn_measurement_device_type 'CCD area detector'
_diffrn_measurement_method 'phi and omega scans'
_diffrn_radiation_monochromator graphite
_diffrn_radiation_source 'fine-focus sealed tube'
_diffrn_radiation_type MoK\a
_diffrn_radiation_wavelength 0.71073
_diffrn_reflns_av_R_equivalents 0.0582
_diffrn_reflns_av_sigmaI/netI 0.0419
_diffrn_reflns_limit_h_max 12
_diffrn_reflns_limit_h_min -12
_diffrn_reflns_limit_k_max 20
_diffrn_reflns_limit_k_min -20
_diffrn_reflns_limit_l_max 23
_diffrn_reflns_limit_l_min -23
_diffrn_reflns_number 35699
_diffrn_reflns_theta_full 25.00
_diffrn_reflns_theta_max 25.00
_diffrn_reflns_theta_min 1.56
_exptl_absorpt_coefficient_mu 0.212
_exptl_absorpt_correction_T_max 0.976
_exptl_absorpt_correction_T_min 0.962
_exptl_absorpt_correction_type multi-scan
_exptl_absorpt_process_details '(SADABS; Bruker, 2000)'
_exptl_crystal_colour colorless
_exptl_crystal_density_diffrn 1.334
_exptl_crystal_density_method 'not measured'
_exptl_crystal_description block
_exptl_crystal_F_000 1552
_exptl_crystal_size_max 0.185
_exptl_crystal_size_mid 0.178
_exptl_crystal_size_min 0.115
_refine_diff_density_max 0.394
_refine_diff_density_min -0.281
_refine_diff_density_rms 0.061
_refine_ls_abs_structure_details 'Flack H D (1983), Acta Cryst. A39, 876-881'
_refine_ls_abs_structure_Flack 0.02(8)
_refine_ls_extinction_method none
_refine_ls_goodness_of_fit_ref 1.219
_refine_ls_hydrogen_treatment constr
_refine_ls_matrix_type full
_refine_ls_number_parameters 471
_refine_ls_number_reflns 6536
_refine_ls_number_restraints 0
_refine_ls_restrained_S_all 1.219
_refine_ls_R_factor_all 0.0514
_refine_ls_R_factor_gt 0.0487
_refine_ls_shift/su_max 0.000
_refine_ls_shift/su_mean 0.000
_refine_ls_structure_factor_coef Fsqd
_refine_ls_weighting_details 'calc w=1/[\s^2^(Fo^2^)+(0.0439P)^2^+1.3967P] where P=(Fo^2^+2Fc^2^)/3'
_refine_ls_weighting_scheme calc
_refine_ls_wR_factor_gt 0.1024
_refine_ls_wR_factor_ref 0.1037
_reflns_number_gt 6300
_reflns_number_total 6536
_reflns_threshold_expression >2sigma(I)
_cod_duplicate_entry 7031758
_cod_data_source_file c4dt01741b2.cif
_cod_data_source_block compd4
_cod_depositor_comments
;
The following automatic conversions were performed:

'_symmetry_cell_setting' value 'Orthorhombic' changed to
'orthorhombic' according to
/usr/data/users/saulius/crontab/automatic-downloads/current/RSC/lib/dictionaries/cif_core.dic
dictionary named 'cif_core.dic' version 2.4.2 from 2011-04-26.

Automatic conversion script
Id: cif_fix_values 2281 2013-09-26 08:29:07Z andrius 
;
_cod_original_sg_symbol_Hall P2ac2ab
_cod_original_sg_symbol_H-M P212121
_cod_database_code 7032396

loop_
_symmetry_equiv_pos_as_xyz
'x, y, z'
'-x+1/2, -y, z+1/2'
'-x, y+1/2, -z+1/2'
'x+1/2, -y+1/2, -z'

loop_
_atom_site_label
_atom_site_type_symbol
_atom_site_fract_x
_atom_site_fract_y
_atom_site_fract_z
_atom_site_U_iso_or_equiv
_atom_site_adp_type
_atom_site_occupancy
_atom_site_symmetry_multiplicity
_atom_site_calc_flag
_atom_site_refinement_flags
P1 P 0.47935(7) 0.70992(4) 0.11111(4) 0.01469(18) Uani 1 1 d .
P2 P 0.32726(7) 0.57968(4) 0.11414(4) 0.01425(18) Uani 1 1 d .
P3 P 0.57987(7) 0.56605(4) 0.14313(4) 0.01374(17) Uani 1 1 d .
N1 N 0.3481(2) 0.67096(14) 0.10454(14) 0.0196(6) Uani 1 1 d .
N2 N 0.4468(2) 0.52845(14) 0.13080(13) 0.0167(6) Uani 1 1 d .
N3 N 0.5949(2) 0.65733(14) 0.12852(13) 0.0182(6) Uani 1 1 d .
O1 O 0.4754(2) 0.78305(11) 0.16041(10) 0.0190(5) Uani 1 1 d .
O2 O 0.5058(2) 0.76260(11) 0.04669(10) 0.0181(5) Uani 1 1 d .
O3 O 0.6511(2) 0.78010(14) 0.46499(11) 0.0277(6) Uani 1 1 d .
O4 O 0.4487(2) 0.75142(13) 0.47555(11) 0.0232(5) Uani 1 1 d .
O5 O 0.4002(2) 0.69721(15) -0.26228(11) 0.0316(6) Uani 1 1 d .
O6 O 0.5728(2) 0.62851(15) -0.24236(11) 0.0331(6) Uani 1 1 d .
C1 C 0.4920(3) 0.77573(17) 0.22922(15) 0.0173(7) Uani 1 1 d .
C2 C 0.3980(3) 0.74614(18) 0.26958(16) 0.0213(7) Uani 1 1 d .
H2 H 0.3243 0.7283 0.2508 0.026 Uiso 1 1 calc R
C3 C 0.4159(3) 0.74377(18) 0.33786(16) 0.0220(7) Uani 1 1 d .
H3 H 0.3534 0.7244 0.3653 0.026 Uiso 1 1 calc R
C4 C 0.5265(3) 0.77006(17) 0.36647(15) 0.0167(7) Uani 1 1 d .
C5 C 0.6186(3) 0.79927(18) 0.32490(16) 0.0188(7) Uani 1 1 d .
H5 H 0.6930 0.8165 0.3434 0.023 Uiso 1 1 calc R
C6 C 0.6009(3) 0.80308(17) 0.25639(16) 0.0185(7) Uani 1 1 d .
H6 H 0.6621 0.8240 0.2289 0.022 Uiso 1 1 calc R
C7 C 0.5511(3) 0.76788(17) 0.43994(16) 0.0184(7) Uani 1 1 d .
C8 C 0.4642(3) 0.7527(2) 0.54761(17) 0.0313(9) Uani 1 1 d .
H8A H 0.5326 0.7200 0.5599 0.047 Uiso 1 1 calc R
H8B H 0.3896 0.7343 0.5687 0.047 Uiso 1 1 calc R
H8C H 0.4807 0.8046 0.5621 0.047 Uiso 1 1 calc R
C9 C 0.4949(3) 0.73357(17) -0.01759(15) 0.0188(7) Uani 1 1 d .
C10 C 0.3966(3) 0.75909(18) -0.05677(16) 0.0197(7) Uani 1 1 d .
H10 H 0.3351 0.7904 -0.0384 0.024 Uiso 1 1 calc R
C11 C 0.3911(3) 0.73755(18) -0.12315(16) 0.0205(7) Uani 1 1 d .
H11 H 0.3256 0.7548 -0.1497 0.025 Uiso 1 1 calc R
C12 C 0.4821(3) 0.69038(18) -0.15102(16) 0.0190(7) Uani 1 1 d .
C13 C 0.5763(3) 0.66258(19) -0.11022(18) 0.0279(8) Uani 1 1 d .
H13 H 0.6355 0.6291 -0.1278 0.034 Uiso 1 1 calc R
C14 C 0.5831(3) 0.6842(2) -0.04351(17) 0.0265(8) Uani 1 1 d .
H14 H 0.6467 0.6655 -0.0164 0.032 Uiso 1 1 calc R
C15 C 0.4779(3) 0.67331(19) -0.22387(17) 0.0233(7) Uani 1 1 d .
C16 C 0.5778(4) 0.6075(3) -0.31210(18) 0.0516(12) Uani 1 1 d .
H16A H 0.5001 0.5846 -0.3251 0.077 Uiso 1 1 calc R
H16B H 0.6438 0.5710 -0.3190 0.077 Uiso 1 1 calc R
H16C H 0.5927 0.6527 -0.3387 0.077 Uiso 1 1 calc R
C17 C 0.2551(3) 0.54287(17) 0.03877(15) 0.0148(7) Uani 1 1 d .
C18 C 0.2010(3) 0.59227(19) -0.00790(15) 0.0192(7) Uani 1 1 d .
H18 H 0.2022 0.6453 -0.0008 0.023 Uiso 1 1 calc R
C19 C 0.1453(3) 0.5624(2) -0.06496(16) 0.0231(7) Uani 1 1 d .
H19 H 0.1078 0.5954 -0.0957 0.028 Uiso 1 1 calc R
C20 C 0.1454(3) 0.4840(2) -0.07628(16) 0.0224(8) Uani 1 1 d .
H20 H 0.1084 0.4642 -0.1148 0.027 Uiso 1 1 calc R
C21 C 0.2002(3) 0.4344(2) -0.03050(16) 0.0231(7) Uani 1 1 d .
H21 H 0.2003 0.3815 -0.0384 0.028 Uiso 1 1 calc R
C22 C 0.2549(3) 0.46344(18) 0.02688(16) 0.0196(7) Uani 1 1 d .
H22 H 0.2915 0.4301 0.0576 0.023 Uiso 1 1 calc R
C23 C 0.2154(3) 0.56778(18) 0.18085(15) 0.0160(6) Uani 1 1 d .
C24 C 0.1105(3) 0.6147(2) 0.18363(17) 0.0262(8) Uani 1 1 d .
H24 H 0.0964 0.6507 0.1499 0.031 Uiso 1 1 calc R
C25 C 0.0275(3) 0.6082(2) 0.23574(18) 0.0327(9) Uani 1 1 d .
H25 H -0.0419 0.6402 0.2374 0.039 Uiso 1 1 calc R
C26 C 0.0472(3) 0.5540(2) 0.28573(19) 0.0349(9) Uani 1 1 d .
H26 H -0.0093 0.5494 0.3208 0.042 Uiso 1 1 calc R
C27 C 0.1505(3) 0.5071(2) 0.28362(18) 0.0325(9) Uani 1 1 d .
H27 H 0.1635 0.4710 0.3174 0.039 Uiso 1 1 calc R
C28 C 0.2353(3) 0.5133(2) 0.23156(17) 0.0260(8) Uani 1 1 d .
H28 H 0.3049 0.4815 0.2304 0.031 Uiso 1 1 calc R
C29 C 0.6915(3) 0.51443(17) 0.09269(14) 0.0138(6) Uani 1 1 d .
C30 C 0.6613(3) 0.44350(18) 0.06360(16) 0.0197(7) Uani 1 1 d .
H30 H 0.5812 0.4239 0.0677 0.024 Uiso 1 1 calc R
C31 C 0.7504(3) 0.40255(19) 0.02869(16) 0.0222(7) Uani 1 1 d .
H31 H 0.7303 0.3550 0.0100 0.027 Uiso 1 1 calc R
C32 C 0.8689(3) 0.43159(19) 0.02140(15) 0.0200(7) Uani 1 1 d .
H32 H 0.9283 0.4038 -0.0024 0.024 Uiso 1 1 calc R
C33 C 0.8995(3) 0.50205(19) 0.04955(16) 0.0216(7) Uani 1 1 d .
H33 H 0.9792 0.5220 0.0440 0.026 Uiso 1 1 calc R
C34 C 0.8119(3) 0.54298(18) 0.08603(15) 0.0180(7) Uani 1 1 d .
H34 H 0.8335 0.5896 0.1061 0.022 Uiso 1 1 calc R
C35 C 0.6292(3) 0.54775(18) 0.22835(15) 0.0153(7) Uani 1 1 d .
C36 C 0.6112(3) 0.47412(18) 0.25539(16) 0.0203(7) Uani 1 1 d .
H36 H 0.5736 0.4358 0.2298 0.024 Uiso 1 1 calc R
C37 C 0.6493(3) 0.4584(2) 0.32008(16) 0.0233(8) Uani 1 1 d .
H37 H 0.6386 0.4092 0.3379 0.028 Uiso 1 1 calc R
C38 C 0.7035(3) 0.5159(2) 0.35835(17) 0.0241(8) Uani 1 1 d .
H38 H 0.7289 0.5051 0.4020 0.029 Uiso 1 1 calc R
C39 C 0.7203(3) 0.5885(2) 0.33266(17) 0.0264(8) Uani 1 1 d .
H39 H 0.7559 0.6269 0.3589 0.032 Uiso 1 1 calc R
C40 C 0.6841(3) 0.60446(19) 0.26769(16) 0.0209(7) Uani 1 1 d .
H40 H 0.6966 0.6536 0.2501 0.025 Uiso 1 1 calc R

loop_
_atom_site_aniso_label
_atom_site_aniso_U_11
_atom_site_aniso_U_22
_atom_site_aniso_U_33
_atom_site_aniso_U_23
_atom_site_aniso_U_13
_atom_site_aniso_U_12
P1 0.0169(4) 0.0115(4) 0.0157(4) -0.0003(3) 0.0007(3) 0.0001(3)
P2 0.0113(4) 0.0132(4) 0.0183(4) 0.0011(3) -0.0011(3) 0.0008(3)
P3 0.0109(4) 0.0120(4) 0.0184(4) -0.0001(3) 0.0003(3) -0.0004(3)
N1 0.0173(14) 0.0195(14) 0.0222(15) -0.0022(11) 0.0027(12) 0.0025(11)
N2 0.0165(13) 0.0108(13) 0.0228(15) 0.0015(10) -0.0028(11) 0.0004(10)
N3 0.0145(13) 0.0190(14) 0.0210(15) -0.0023(11) 0.0007(11) -0.0025(11)
O1 0.0255(12) 0.0129(11) 0.0187(12) 0.0008(9) -0.0026(9) 0.0012(10)
O2 0.0262(12) 0.0130(11) 0.0150(11) -0.0027(8) 0.0009(10) 0.0000(9)
O3 0.0242(13) 0.0322(14) 0.0266(13) 0.0002(11) -0.0070(11) -0.0011(11)
O4 0.0200(12) 0.0316(13) 0.0181(12) 0.0020(10) 0.0013(9) 0.0041(10)
O5 0.0267(14) 0.0478(16) 0.0205(13) -0.0006(11) -0.0078(11) 0.0105(12)
O6 0.0320(15) 0.0503(16) 0.0171(12) -0.0086(11) -0.0018(11) 0.0211(13)
C1 0.0221(17) 0.0105(15) 0.0192(16) -0.0016(12) 0.0024(14) 0.0026(13)
C2 0.0148(17) 0.0241(18) 0.0249(18) -0.0010(14) -0.0012(14) -0.0011(14)
C3 0.0219(17) 0.0222(17) 0.0219(18) 0.0025(14) 0.0046(14) -0.0016(15)
C4 0.0214(16) 0.0111(15) 0.0176(16) -0.0006(12) -0.0006(13) 0.0033(13)
C5 0.0144(16) 0.0178(16) 0.0243(17) -0.0038(14) 0.0007(13) 0.0021(13)
C6 0.0190(17) 0.0115(15) 0.0249(18) -0.0037(13) 0.0059(14) -0.0003(13)
C7 0.0229(18) 0.0134(16) 0.0190(17) 0.0000(13) 0.0022(14) 0.0045(13)
C8 0.033(2) 0.039(2) 0.0222(19) 0.0023(16) -0.0014(16) 0.0040(18)
C9 0.0219(17) 0.0136(16) 0.0209(17) -0.0003(13) -0.0001(14) -0.0043(13)
C10 0.0182(17) 0.0166(16) 0.0244(18) 0.0020(13) 0.0031(14) 0.0049(14)
C11 0.0164(16) 0.0241(17) 0.0211(18) 0.0035(14) -0.0031(13) 0.0022(14)
C12 0.0189(16) 0.0193(16) 0.0189(17) -0.0020(13) -0.0003(14) -0.0028(13)
C13 0.0241(18) 0.033(2) 0.0269(19) -0.0072(16) -0.0033(17) 0.0142(15)
C14 0.0194(17) 0.036(2) 0.0238(18) -0.0018(15) -0.0074(15) 0.0076(16)
C15 0.0221(18) 0.0254(18) 0.0224(18) 0.0001(14) -0.0021(16) 0.0011(15)
C16 0.048(3) 0.081(3) 0.026(2) -0.012(2) 0.0007(19) 0.027(3)
C17 0.0072(14) 0.0190(17) 0.0181(16) 0.0019(13) 0.0042(12) -0.0008(12)
C18 0.0158(16) 0.0193(17) 0.0225(17) 0.0030(13) 0.0015(14) 0.0031(13)
C19 0.0219(17) 0.0281(19) 0.0195(17) 0.0071(14) 0.0002(14) 0.0026(15)
C20 0.0189(17) 0.032(2) 0.0167(17) -0.0065(14) -0.0003(14) -0.0018(15)
C21 0.0232(18) 0.0216(17) 0.0245(18) -0.0037(15) 0.0009(14) 0.0005(15)
C22 0.0179(16) 0.0194(17) 0.0214(17) 0.0010(14) -0.0031(14) 0.0031(13)
C23 0.0139(15) 0.0184(16) 0.0158(15) -0.0012(13) 0.0000(12) -0.0024(13)
C24 0.0234(18) 0.0267(19) 0.029(2) 0.0013(15) -0.0001(15) -0.0017(15)
C25 0.0220(19) 0.038(2) 0.038(2) 0.0001(17) 0.0119(17) 0.0049(17)
C26 0.026(2) 0.053(3) 0.025(2) 0.0007(18) 0.0102(16) -0.0039(18)
C27 0.025(2) 0.046(2) 0.026(2) 0.0133(17) -0.0021(16) -0.0029(17)
C28 0.0179(17) 0.035(2) 0.0248(18) 0.0026(16) 0.0008(15) -0.0005(15)
C29 0.0124(15) 0.0161(16) 0.0127(15) 0.0029(12) 0.0001(12) 0.0027(12)
C30 0.0161(16) 0.0191(17) 0.0241(17) -0.0006(13) -0.0018(14) -0.0033(14)
C31 0.0245(18) 0.0178(17) 0.0243(18) -0.0053(14) 0.0018(15) -0.0019(14)
C32 0.0228(17) 0.0238(18) 0.0133(16) 0.0004(14) 0.0026(13) 0.0107(14)
C33 0.0130(16) 0.0299(19) 0.0219(17) 0.0078(15) 0.0009(14) -0.0031(14)
C34 0.0183(16) 0.0146(16) 0.0210(16) -0.0003(13) 0.0013(13) -0.0013(13)
C35 0.0093(15) 0.0213(17) 0.0154(16) -0.0014(13) 0.0064(12) 0.0025(12)
C36 0.0177(17) 0.0184(17) 0.0249(18) -0.0022(14) -0.0008(14) -0.0024(14)
C37 0.0208(18) 0.0227(18) 0.0263(18) 0.0055(14) -0.0011(15) 0.0026(14)
C38 0.0194(17) 0.036(2) 0.0170(17) 0.0018(15) 0.0025(14) 0.0045(15)
C39 0.032(2) 0.0240(18) 0.0232(18) -0.0098(15) -0.0041(15) 0.0036(15)
C40 0.0223(17) 0.0171(16) 0.0232(17) 0.0003(14) -0.0005(14) -0.0001(14)

loop_
_atom_type_symbol
_atom_type_description
_atom_type_scat_dispersion_real
_atom_type_scat_dispersion_imag
_atom_type_scat_source
C C 0.0033 0.0016 'International Tables Vol C Tables 4.2.6.8 and 6.1.1.4'
H H 0.0000 0.0000 'International Tables Vol C Tables 4.2.6.8 and 6.1.1.4'
N N 0.0061 0.0033 'International Tables Vol C Tables 4.2.6.8 and 6.1.1.4'
O O 0.0106 0.0060 'International Tables Vol C Tables 4.2.6.8 and 6.1.1.4'
P P 0.1023 0.0942 'International Tables Vol C Tables 4.2.6.8 and 6.1.1.4'

loop_
_geom_angle_atom_site_label_1
_geom_angle_atom_site_label_2
_geom_angle_atom_site_label_3
_geom_angle
N1 P1 N3 118.55(13)
N1 P1 O2 109.74(13)
N3 P1 O2 111.42(13)
N1 P1 O1 111.49(13)
N3 P1 O1 109.98(13)
O2 P1 O1 92.66(11)
N2 P2 N1 117.32(13)
N2 P2 C23 108.64(14)
N1 P2 C23 107.02(14)
N2 P2 C17 108.83(13)
N1 P2 C17 107.91(14)
C23 P2 C17 106.62(13)
N2 P3 N3 117.53(13)
N2 P3 C29 108.05(14)
N3 P3 C29 108.55(14)
N2 P3 C35 109.70(14)
N3 P3 C35 108.16(14)
C29 P3 C35 104.00(13)
P1 N1 P2 122.52(16)
P3 N2 P2 121.92(15)
P1 N3 P3 121.71(16)
C1 O1 P1 121.99(18)
C9 O2 P1 121.45(18)
C7 O4 C8 115.3(3)
C15 O6 C16 116.3(3)
C6 C1 O1 117.9(3)
C6 C1 C2 121.2(3)
O1 C1 C2 120.8(3)
C3 C2 C1 118.8(3)
C3 C2 H2 120.6
C1 C2 H2 120.6
C2 C3 C4 121.0(3)
C2 C3 H3 119.5
C4 C3 H3 119.5
C5 C4 C3 118.9(3)
C5 C4 C7 118.0(3)
C3 C4 C7 123.0(3)
C6 C5 C4 120.7(3)
C6 C5 H5 119.7
C4 C5 H5 119.7
C1 C6 C5 119.4(3)
C1 C6 H6 120.3
C5 C6 H6 120.3
O3 C7 O4 123.4(3)
O3 C7 C4 124.2(3)
O4 C7 C4 112.4(3)
O4 C8 H8A 109.5
O4 C8 H8B 109.5
H8A C8 H8B 109.5
O4 C8 H8C 109.5
H8A C8 H8C 109.5
H8B C8 H8C 109.5
C14 C9 O2 121.0(3)
C14 C9 C10 120.8(3)
O2 C9 C10 118.1(3)
C11 C10 C9 119.2(3)
C11 C10 H10 120.4
C9 C10 H10 120.4
C10 C11 C12 120.9(3)
C10 C11 H11 119.6
C12 C11 H11 119.6
C13 C12 C11 119.0(3)
C13 C12 C15 121.9(3)
C11 C12 C15 119.2(3)
C14 C13 C12 120.6(3)
C14 C13 H13 119.7
C12 C13 H13 119.7
C9 C14 C13 119.5(3)
C9 C14 H14 120.3
C13 C14 H14 120.3
O5 C15 O6 123.6(3)
O5 C15 C12 125.0(3)
O6 C15 C12 111.3(3)
O6 C16 H16A 109.5
O6 C16 H16B 109.5
H16A C16 H16B 109.5
O6 C16 H16C 109.5
H16A C16 H16C 109.5
H16B C16 H16C 109.5
C18 C17 C22 119.5(3)
C18 C17 P2 121.2(2)
C22 C17 P2 119.3(2)
C19 C18 C17 120.0(3)
C19 C18 H18 120.0
C17 C18 H18 120.0
C20 C19 C18 120.2(3)
C20 C19 H19 119.9
C18 C19 H19 119.9
C19 C20 C21 120.2(3)
C19 C20 H20 119.9
C21 C20 H20 119.9
C22 C21 C20 120.1(3)
C22 C21 H21 119.9
C20 C21 H21 119.9
C21 C22 C17 120.0(3)
C21 C22 H22 120.0
C17 C22 H22 120.0
C24 C23 C28 119.2(3)
C24 C23 P2 120.2(2)
C28 C23 P2 120.5(2)
C25 C24 C23 120.6(3)
C25 C24 H24 119.7
C23 C24 H24 119.7
C24 C25 C26 120.0(3)
C24 C25 H25 120.0
C26 C25 H25 120.0
C27 C26 C25 120.1(3)
C27 C26 H26 119.9
C25 C26 H26 119.9
C26 C27 C28 120.5(3)
C26 C27 H27 119.7
C28 C27 H27 119.7
C27 C28 C23 119.6(3)
C27 C28 H28 120.2
C23 C28 H28 120.2
C34 C29 C30 119.3(3)
C34 C29 P3 119.8(2)
C30 C29 P3 120.9(2)
C31 C30 C29 120.0(3)
C31 C30 H30 120.0
C29 C30 H30 120.0
C32 C31 C30 120.5(3)
C32 C31 H31 119.7
C30 C31 H31 119.7
C31 C32 C33 120.0(3)
C31 C32 H32 120.0
C33 C32 H32 120.0
C32 C33 C34 120.2(3)
C32 C33 H33 119.9
C34 C33 H33 119.9
C33 C34 C29 120.1(3)
C33 C34 H34 120.0
C29 C34 H34 120.0
C40 C35 C36 119.1(3)
C40 C35 P3 122.1(2)
C36 C35 P3 118.8(2)
C37 C36 C35 120.0(3)
C37 C36 H36 120.0
C35 C36 H36 120.0
C36 C37 C38 119.9(3)
C36 C37 H37 120.1
C38 C37 H37 120.1
C39 C38 C37 120.7(3)
C39 C38 H38 119.7
C37 C38 H38 119.7
C38 C39 C40 119.9(3)
C38 C39 H39 120.1
C40 C39 H39 120.1
C39 C40 C35 120.5(3)
C39 C40 H40 119.7
C35 C40 H40 119.7

loop_
_geom_bond_atom_site_label_1
_geom_bond_atom_site_label_2
_geom_bond_distance
P1 N1 1.570(3)
P1 N3 1.579(3)
P1 O2 1.601(2)
P1 O1 1.604(2)
P2 N2 1.597(3)
P2 N1 1.608(3)
P2 C23 1.805(3)
P2 C17 1.808(3)
P3 N2 1.592(3)
P3 N3 1.615(3)
P3 C29 1.803(3)
P3 C35 1.808(3)
O1 C1 1.389(4)
O2 C9 1.382(4)
O3 C7 1.205(4)
O4 C7 1.341(4)
O4 C8 1.447(4)
O5 C15 1.207(4)
O6 C15 1.334(4)
O6 C16 1.438(4)
C1 C6 1.375(4)
C1 C2 1.390(4)
C2 C3 1.376(5)
C2 H2 0.9300
C3 C4 1.395(5)
C3 H3 0.9300
C4 C5 1.387(4)
C4 C7 1.489(4)
C5 C6 1.381(4)
C5 H5 0.9300
C6 H6 0.9300
C8 H8A 0.9600
C8 H8B 0.9600
C8 H8C 0.9600
C9 C14 1.378(5)
C9 C10 1.387(4)
C10 C11 1.376(5)
C10 H10 0.9300
C11 C12 1.391(4)
C11 H11 0.9300
C12 C13 1.386(5)
C12 C15 1.483(5)
C13 C14 1.384(5)
C13 H13 0.9300
C14 H14 0.9300
C16 H16A 0.9600
C16 H16B 0.9600
C16 H16C 0.9600
C17 C18 1.391(4)
C17 C22 1.396(4)
C18 C19 1.386(5)
C18 H18 0.9300
C19 C20 1.377(5)
C19 H19 0.9300
C20 C21 1.385(5)
C20 H20 0.9300
C21 C22 1.381(4)
C21 H21 0.9300
C22 H22 0.9300
C23 C24 1.392(4)
C23 C28 1.399(4)
C24 C25 1.374(5)
C24 H24 0.9300
C25 C26 1.385(5)
C25 H25 0.9300
C26 C27 1.377(5)
C26 H26 0.9300
C27 C28 1.386(5)
C27 H27 0.9300
C28 H28 0.9300
C29 C34 1.392(4)
C29 C30 1.397(4)
C30 C31 1.380(5)
C30 H30 0.9300
C31 C32 1.378(5)
C31 H31 0.9300
C32 C33 1.383(5)
C32 H32 0.9300
C33 C34 1.386(5)
C33 H33 0.9300
C34 H34 0.9300
C35 C40 1.389(4)
C35 C36 1.398(4)
C36 C37 1.381(4)
C36 H36 0.9300
C37 C38 1.383(5)
C37 H37 0.9300
C38 C39 1.369(5)
C38 H38 0.9300
C39 C40 1.381(5)
C39 H39 0.9300
C40 H40 0.9300

loop_
_geom_torsion_atom_site_label_1
_geom_torsion_atom_site_label_2
_geom_torsion_atom_site_label_3
_geom_torsion_atom_site_label_4
_geom_torsion
N3 P1 N1 P2 -0.6(3)
O2 P1 N1 P2 128.94(18)
O1 P1 N1 P2 -129.85(18)
N2 P2 N1 P1 -0.1(3)
C23 P2 N1 P1 122.19(19)
C17 P2 N1 P1 -123.40(19)
N3 P3 N2 P2 -8.0(2)
C29 P3 N2 P2 -131.20(18)
C35 P3 N2 P2 116.03(19)
N1 P2 N2 P3 4.6(2)
C23 P2 N2 P3 -116.85(19)
C17 P2 N2 P3 127.43(18)
N1 P1 N3 P3 -3.0(2)
O2 P1 N3 P3 -131.82(17)
O1 P1 N3 P3 126.89(17)
N2 P3 N3 P1 7.2(2)
C29 P3 N3 P1 130.14(18)
C35 P3 N3 P1 -117.61(19)
N1 P1 O1 C1 87.5(2)
N3 P1 O1 C1 -46.2(3)
O2 P1 O1 C1 -160.1(2)
N1 P1 O2 C9 -52.7(3)
N3 P1 O2 C9 80.6(2)
O1 P1 O2 C9 -166.7(2)
P1 O1 C1 C6 108.9(3)
P1 O1 C1 C2 -75.1(3)
C6 C1 C2 C3 -0.7(5)
O1 C1 C2 C3 -176.5(3)
C1 C2 C3 C4 -0.4(5)
C2 C3 C4 C5 0.4(5)
C2 C3 C4 C7 -179.2(3)
C3 C4 C5 C6 0.7(5)
C7 C4 C5 C6 -179.7(3)
O1 C1 C6 C5 177.7(3)
C2 C1 C6 C5 1.7(5)
C4 C5 C6 C1 -1.7(5)
C8 O4 C7 O3 2.8(4)
C8 O4 C7 C4 -176.6(3)
C5 C4 C7 O3 -10.3(5)
C3 C4 C7 O3 169.3(3)
C5 C4 C7 O4 169.1(3)
C3 C4 C7 O4 -11.3(4)
P1 O2 C9 C14 -74.2(4)
P1 O2 C9 C10 109.6(3)
C14 C9 C10 C11 -3.2(5)
O2 C9 C10 C11 173.1(3)
C9 C10 C11 C12 0.4(5)
C10 C11 C12 C13 2.6(5)
C10 C11 C12 C15 -175.5(3)
C11 C12 C13 C14 -2.9(5)
C15 C12 C13 C14 175.1(3)
O2 C9 C14 C13 -173.3(3)
C10 C9 C14 C13 2.9(5)
C12 C13 C14 C9 0.2(5)
C16 O6 C15 O5 -1.4(5)
C16 O6 C15 C12 179.4(3)
C13 C12 C15 O5 -178.2(3)
C11 C12 C15 O5 -0.2(5)
C13 C12 C15 O6 0.9(4)
C11 C12 C15 O6 178.9(3)
N2 P2 C17 C18 -143.4(2)
N1 P2 C17 C18 -15.1(3)
C23 P2 C17 C18 99.6(3)
N2 P2 C17 C22 35.9(3)
N1 P2 C17 C22 164.2(2)
C23 P2 C17 C22 -81.2(3)
C22 C17 C18 C19 1.3(4)
P2 C17 C18 C19 -179.4(2)
C17 C18 C19 C20 -1.2(5)
C18 C19 C20 C21 0.5(5)
C19 C20 C21 C22 0.2(5)
C20 C21 C22 C17 -0.1(5)
C18 C17 C22 C21 -0.6(5)
P2 C17 C22 C21 -179.9(2)
N2 P2 C23 C24 170.7(2)
N1 P2 C23 C24 43.1(3)
C17 P2 C23 C24 -72.2(3)
N2 P2 C23 C28 -7.0(3)
N1 P2 C23 C28 -134.6(3)
C17 P2 C23 C28 110.1(3)
C28 C23 C24 C25 0.5(5)
P2 C23 C24 C25 -177.3(3)
C23 C24 C25 C26 -0.7(5)
C24 C25 C26 C27 0.6(6)
C25 C26 C27 C28 -0.2(6)
C26 C27 C28 C23 0.0(5)
C24 C23 C28 C27 -0.1(5)
P2 C23 C28 C27 177.6(3)
N2 P3 C29 C34 170.1(2)
N3 P3 C29 C34 41.6(3)
C35 P3 C29 C34 -73.4(3)
N2 P3 C29 C30 -14.0(3)
N3 P3 C29 C30 -142.5(2)
C35 P3 C29 C30 102.5(3)
C34 C29 C30 C31 0.0(5)
P3 C29 C30 C31 -175.9(2)
C29 C30 C31 C32 -0.9(5)
C30 C31 C32 C33 0.4(5)
C31 C32 C33 C34 1.0(5)
C32 C33 C34 C29 -2.0(5)
C30 C29 C34 C33 1.5(5)
P3 C29 C34 C33 177.4(2)
N2 P3 C35 C40 -136.6(3)
N3 P3 C35 C40 -7.3(3)
C29 P3 C35 C40 108.0(3)
N2 P3 C35 C36 43.3(3)
N3 P3 C35 C36 172.7(2)
C29 P3 C35 C36 -72.1(3)
C40 C35 C36 C37 -0.8(5)
P3 C35 C36 C37 179.3(2)
C35 C36 C37 C38 1.0(5)
C36 C37 C38 C39 -0.2(5)
C37 C38 C39 C40 -0.7(5)
C38 C39 C40 C35 0.9(5)
C36 C35 C40 C39 -0.1(5)
P3 C35 C40 C39 179.8(3)
